data_7224849
loop_
_publ_author_name
'Li, Xiaoyue'
'Zhang, Juanye'
'Wei, Feng'
'Liu, Xiaochen'
'Liu, Zhiwei'
'Bian, Zuqiang'
'Huang, Chunhui'

_publ_section_title
;
 A series of dinuclear cuprous iodide complexes chelated with
 1,2-bis(diphenylphosphino)benzene derivatives: structural, photophysical
 and thermal properties
;
_journal_issue 23
_journal_name_full CrystEngComm
_journal_page_first 4388
_journal_paper_doi 10.1039/C5CE02533H
_journal_volume 18
_journal_year 2016
_chemical_formula_moiety 'C68 H54 Cu2 I2 N2 P4'
_chemical_formula_sum 'C68 H54 Cu2 I2 N2 P4'
_chemical_formula_weight 1404.00
_chemical_name_common '[Cu(\m-I)Pr-dppb]2'
_chemical_name_systematic '4-pyrrolyl-1,2-bis(diphenylphosphino)benzene copper(I) iodine'
_space_group_crystal_system triclinic
_space_group_IT_number 2
_space_group_name_Hall '-P 1'
_space_group_name_H-M_alt 'P -1'
_symmetry_Int_Tables_number 2
_symmetry_space_group_name_Hall '-P 1'
_symmetry_space_group_name_H-M 'P -1'
_audit_creation_date 2015-11-13
_audit_creation_method
;
Olex2 1.2
(compiled 2015.09.30 svn.r3233 for OlexSys, GUI svn.r5103)
;
_audit_update_record
;
2015-12-21 deposited with the CCDC.
2016-04-06 downloaded from the CCDC.
;
_cell_angle_alpha 110.055(3)
_cell_angle_beta 104.744(3)
_cell_angle_gamma 97.913(3)
_cell_formula_units_Z 2
_cell_length_a 13.6302(6)
_cell_length_b 13.8186(5)
_cell_length_c 18.0831(7)
_cell_measurement_reflns_used 7307
_cell_measurement_temperature 100.1(2)
_cell_measurement_theta_max 28.4070
_cell_measurement_theta_min 3.2040
_cell_volume 2997.7(2)
_computing_cell_refinement
;
CrysAlisPro, Agilent Technologies,
Version 1.171.36.32 (release 02-08-2013 CrysAlis171 .NET)
(compiled Aug  2 2013,16:46:58)
;
_computing_data_collection
;
CrysAlisPro, Agilent Technologies,
Version 1.171.36.32 (release 02-08-2013 CrysAlis171 .NET)
(compiled Aug  2 2013,16:46:58)
;
_computing_data_reduction
;
CrysAlisPro, Agilent Technologies,
Version 1.171.36.32 (release 02-08-2013 CrysAlis171 .NET)
(compiled Aug  2 2013,16:46:58)
;
_computing_molecular_graphics 'Olex2 (Dolomanov et al., 2009)'
_computing_publication_material 'Olex2 (Dolomanov et al., 2009)'
_computing_structure_refinement 'olex2.refine (Bourhis et al., 2015)'
_computing_structure_solution
;
Superflip (Palatinus & Chapuis, 2007;Palatinus & van der Lee, 2008;
Palatinus et al., 2012)
;
_diffrn_ambient_temperature 100.1(2)
_diffrn_detector_area_resol_mean 10.3914
_diffrn_measured_fraction_theta_full 0.9913
_diffrn_measured_fraction_theta_max 0.9913
_diffrn_measurement_details
;
  1 omega  -20.00   53.00   1.0000    1.6600
omega____ theta____ kappa____ phi______ frames
    -       10.5454  -99.0000   90.0000 73

  2 omega  -84.00   14.00   1.0000    1.6600
omega____ theta____ kappa____ phi______ frames
    -      -11.6392  -57.0000 -180.0000 98

  3 omega  -41.00   54.00   1.0000    1.6600
omega____ theta____ kappa____ phi______ frames
    -      -11.6392   57.0000  -30.0000 95
;
_diffrn_measurement_device_type 'SuperNova, Dual, Cu at zero, Atlas'
_diffrn_measurement_method '\w scans'
_diffrn_orient_matrix_UB_11 0.0415583000
_diffrn_orient_matrix_UB_12 -0.0234560000
_diffrn_orient_matrix_UB_13 0.0110320000
_diffrn_orient_matrix_UB_21 -0.0269751000
_diffrn_orient_matrix_UB_22 -0.0479496000
_diffrn_orient_matrix_UB_23 -0.0351287000
_diffrn_orient_matrix_UB_31 0.0250989000
_diffrn_orient_matrix_UB_32 0.0182077000
_diffrn_orient_matrix_UB_33 -0.0243467000
_diffrn_radiation_monochromator mirror
_diffrn_radiation_type 'Mo K\a'
_diffrn_radiation_wavelength 0.71073
_diffrn_reflns_av_R_equivalents 0.0327
_diffrn_reflns_av_unetI/netI 0.0722
_diffrn_reflns_limit_h_max 18
_diffrn_reflns_limit_h_min -15
_diffrn_reflns_limit_k_max 12
_diffrn_reflns_limit_k_min -17
_diffrn_reflns_limit_l_max 22
_diffrn_reflns_limit_l_min -22
_diffrn_reflns_number 21053
_diffrn_reflns_theta_full 26.0223
_diffrn_reflns_theta_max 26.02
_diffrn_reflns_theta_min 3.11
_diffrn_source 'SuperNova (Mo) X-ray Source'
_exptl_absorpt_coefficient_mu 1.889
_exptl_absorpt_correction_T_max 1.00000
_exptl_absorpt_correction_T_min 0.91922
_exptl_absorpt_correction_type multi-scan
_exptl_absorpt_process_details
;
CrysAlisPro, Agilent Technologies,
Version 1.171.36.32 (release 02-08-2013 CrysAlis171 .NET)
(compiled Aug  2 2013,16:46:58)
Empirical absorption correction using spherical harmonics,
 implemented in SCALE3 ABSPACK scaling algorithm.
;
_exptl_crystal_colour yellow
_exptl_crystal_density_diffrn 1.5553
_exptl_crystal_density_method 'not measured'
_exptl_crystal_description parallelepiped
_exptl_crystal_F_000 1400.9197
_exptl_crystal_preparation Luminescent
_exptl_crystal_recrystallization_method Sublimation
_exptl_crystal_size_max 0.1
_exptl_crystal_size_mid 0.1
_exptl_crystal_size_min 0.05
_refine_diff_density_max 1.1392
_refine_diff_density_min -0.8505
_refine_diff_density_rms 0.1896
_refine_ls_d_res_high 0.8100
_refine_ls_d_res_low 6.5410
_refine_ls_goodness_of_fit_ref 1.0742
_refine_ls_hydrogen_treatment constr
_refine_ls_matrix_type full
_refine_ls_number_constraints 108
_refine_ls_number_parameters 702
_refine_ls_number_reflns 11696
_refine_ls_number_restraints 0
_refine_ls_restrained_S_all 1.0742
_refine_ls_R_factor_all 0.0598
_refine_ls_R_factor_gt 0.0367
_refine_ls_shift/su_max 0.0006
_refine_ls_shift/su_mean 0.0001
_refine_ls_structure_factor_coef Fsqd
_refine_ls_weighting_details 'w=1/[\s^2^(Fo^2^)+(0.0230P)^2^+0.0234P] where P=(Fo^2^+2Fc^2^)/3'
_refine_ls_weighting_scheme calc
_refine_ls_wR_factor_gt 0.0655
_refine_ls_wR_factor_ref 0.0786
_reflns_Friedel_coverage 0.0
_reflns_limit_h_max 16
_reflns_limit_h_min -16
_reflns_limit_k_max 15
_reflns_limit_k_min -17
_reflns_limit_l_max 22
_reflns_limit_l_min 0
_reflns_number_gt 8929
_reflns_number_total 11696
_reflns_threshold_expression I>=2u(I)
_cod_data_source_file c5ce02533h2.cif
_cod_data_source_block exp_6070
_cod_depositor_comments 'Adding full bibliography for 7224847--7224849.cif.'
_cod_database_code 7224849
_chemical_oxdiff_formula 'Cu P C N H'
_reflns_odcompleteness_completeness 99.13
_reflns_odcompleteness_iscentric 1
_reflns_odcompleteness_theta 25.97
_olex2_refinement_description
;
1. Fixed Uiso
 At 1.2 times of:
  All C(H) groups
2.a Aromatic/amide H refined with riding coordinates:
 C3(H3), C5(H5), C6(H6), C7(H7), C8(H8), C9(H9), C10(H10), C12(H12), C13(H13),
 C14(H14), C15(H15), C16(H16), C18(H18), C19(H19), C20(H20), C21(H21), C22(H22),
  C24(H24), C25(H25), C26(H26), C27(H27), C28(H28), C30(H30), C31(H31),
 C32(H32), C33(H33), C34(H34), C37(H37), C38(H38), C40(H40), C41(H41), C42(H42),
  C43(H43), C44(H44), C46(H46), C47(H47), C48(H48), C49(H49), C50(H50),
 C52(H52), C53(H53), C54(H54), C55(H55), C57(H57), C58(H58), C59(H59), C60(H60),
  C61(H61), C63(H63), C64(H64), C65(H65), C66(H66), C67(H67), C69(H69)
;
_olex2_submission_special_instructions 'No special instructions were received'

loop_
_space_group_symop_id
_space_group_symop_operation_xyz
1 x,y,z
2 -x,-y,-z

loop_
_atom_site_label
_atom_site_type_symbol
_atom_site_fract_x
_atom_site_fract_y
_atom_site_fract_z
_atom_site_U_iso_or_equiv
_atom_site_adp_type
_atom_site_occupancy
_atom_site_refinement_flags_posn
Cu1 Cu 0.23636(4) 1.07611(4) 0.31588(3) 0.01572(11) Uani 1.000000 .
Cu2 Cu 0.07083(4) 0.89970(4) 0.26057(2) 0.01533(11) Uani 1.000000 .
I1 I 0.044217(19) 1.06494(2) 0.226963(13) 0.01725(7) Uani 1.000000 .
I2 I 0.23415(2) 0.94756(2) 0.392675(14) 0.01964(7) Uani 1.000000 .
N1 N 0.4765(2) 1.4015(3) 0.16569(18) 0.0177(8) Uani 1.000000 .
N2 N -0.1357(2) 0.3953(3) 0.22253(17) 0.0169(8) Uani 1.000000 .
P1 P 0.32126(8) 1.24864(8) 0.40007(5) 0.0141(2) Uani 1.000000 .
P2 P 0.34769(8) 1.08115(8) 0.24158(5) 0.0143(2) Uani 1.000000 .
P3 P -0.05649(8) 0.80206(9) 0.28456(6) 0.0150(2) Uani 1.000000 .
P4 P 0.06911(8) 0.75519(8) 0.15257(5) 0.0141(2) Uani 1.000000 .
C1 C 0.3599(3) 1.2977(3) 0.32683(19) 0.0138(9) Uani 1.000000 .
C2 C 0.3768(3) 1.2221(3) 0.2578(2) 0.0152(9) Uani 1.000000 .
C3 C 0.4157(3) 1.2590(3) 0.2055(2) 0.0151(9) Uani 1.000000 .
H3 H 0.4288(3) 1.2100(3) 0.1596(2) 0.0181(11) Uiso 1.000000 R
C4 C 0.4355(3) 1.3652(3) 0.2194(2) 0.0151(9) Uani 1.000000 .
C5 C 0.4150(3) 1.4391(3) 0.2853(2) 0.0173(9) Uani 1.000000 .
H5 H 0.4261(3) 1.5120(3) 0.2936(2) 0.0208(11) Uiso 1.000000 R
C6 C 0.3779(3) 1.4026(3) 0.3384(2) 0.0166(9) Uani 1.000000 .
H6 H 0.3648(3) 1.4521(3) 0.3841(2) 0.0199(11) Uiso 1.000000 R
C7 C 0.4539(3) 1.3437(4) 0.0813(2) 0.0244(10) Uani 1.000000 .
H7 H 0.4068(3) 1.2757(4) 0.0491(2) 0.0293(12) Uiso 1.000000 R
C8 C 0.5117(3) 1.4026(4) 0.0528(2) 0.0251(10) Uani 1.000000 .
H8 H 0.5116(3) 1.3827(4) -0.0030(2) 0.0302(12) Uiso 1.000000 R
C9 C 0.5714(3) 1.4977(4) 0.1203(2) 0.0233(10) Uani 1.000000 .
H9 H 0.6192(3) 1.5531(4) 0.1185(2) 0.0279(12) Uiso 1.000000 R
C10 C 0.5481(3) 1.4957(3) 0.1889(2) 0.0200(9) Uani 1.000000 .
H10 H 0.5765(3) 1.5501(3) 0.2434(2) 0.0240(11) Uiso 1.000000 R
C11 C 0.2687(3) 1.3535(3) 0.4585(2) 0.0173(9) Uani 1.000000 .
C12 C 0.3256(3) 1.4266(3) 0.5387(2) 0.0214(10) Uani 1.000000 .
H12 H 0.3953(3) 1.4252(3) 0.5641(2) 0.0257(12) Uiso 1.000000 R
C13 C 0.2803(3) 1.5018(4) 0.5815(2) 0.0259(11) Uani 1.000000 .
H13 H 0.3192(3) 1.5514(4) 0.6365(2) 0.0311(13) Uiso 1.000000 R
C14 C 0.1797(3) 1.5051(4) 0.5453(2) 0.0272(11) Uani 1.000000 .
H14 H 0.1489(3) 1.5562(4) 0.5751(2) 0.0327(13) Uiso 1.000000 R
C15 C 0.1241(3) 1.4335(4) 0.4651(3) 0.0333(12) Uani 1.000000 .
H15 H 0.0551(3) 1.4364(4) 0.4393(3) 0.0400(14) Uiso 1.000000 R
C16 C 0.1680(3) 1.3577(4) 0.4222(2) 0.0270(10) Uani 1.000000 .
H16 H 0.1287(3) 1.3081(4) 0.3674(2) 0.0324(13) Uiso 1.000000 R
C17 C 0.4489(3) 1.2659(3) 0.4740(2) 0.0153(9) Uani 1.000000 .
C18 C 0.5419(3) 1.3201(3) 0.4731(2) 0.0173(9) Uani 1.000000 .
H18 H 0.5405(3) 1.3533(3) 0.4348(2) 0.0207(11) Uiso 1.000000 R
C19 C 0.6367(3) 1.3262(3) 0.5279(2) 0.0219(10) Uani 1.000000 .
H19 H 0.7001(3) 1.3638(3) 0.5272(2) 0.0262(12) Uiso 1.000000 R
C20 C 0.6395(3) 1.2779(3) 0.5833(2) 0.0228(10) Uani 1.000000 .
H20 H 0.7046(3) 1.2820(3) 0.6207(2) 0.0273(12) Uiso 1.000000 R
C21 C 0.5465(3) 1.2232(3) 0.5844(2) 0.0230(10) Uani 1.000000 .
H21 H 0.5481(3) 1.1902(3) 0.6227(2) 0.0276(12) Uiso 1.000000 R
C22 C 0.4523(3) 1.2170(3) 0.5298(2) 0.0200(9) Uani 1.000000 .
H22 H 0.3891(3) 1.1789(3) 0.5303(2) 0.0240(11) Uiso 1.000000 R
C23 C 0.3121(3) 1.0129(3) 0.1283(2) 0.0169(9) Uani 1.000000 .
C24 C 0.3468(3) 0.9246(4) 0.0926(2) 0.0274(11) Uani 1.000000 .
H24 H 0.3933(3) 0.9000(4) 0.1267(2) 0.0328(13) Uiso 1.000000 R
C25 C 0.3135(4) 0.8717(4) 0.0065(3) 0.0415(13) Uani 1.000000 .
H25 H 0.3375(4) 0.8110(4) -0.0181(3) 0.0498(16) Uiso 1.000000 R
C26 C 0.2464(4) 0.9067(4) -0.0430(3) 0.0415(14) Uani 1.000000 .
H26 H 0.2254(4) 0.8712(4) -0.1018(3) 0.0498(17) Uiso 1.000000 R
C27 C 0.2094(4) 0.9927(4) -0.0079(2) 0.0327(12) Uani 1.000000 .
H27 H 0.1620(4) 1.0161(4) -0.0425(2) 0.0392(14) Uiso 1.000000 R
C28 C 0.2411(3) 1.0457(4) 0.0781(2) 0.0233(10) Uani 1.000000 .
H28 H 0.2143(3) 1.1043(4) 0.1024(2) 0.0280(12) Uiso 1.000000 R
C29 C 0.4761(3) 1.0621(3) 0.2830(2) 0.0168(9) Uani 1.000000 .
C30 C 0.4960(3) 1.0348(3) 0.3515(2) 0.0219(10) Uani 1.000000 .
H30 H 0.4406(3) 1.0211(3) 0.3724(2) 0.0262(12) Uiso 1.000000 R
C31 C 0.5936(3) 1.0272(4) 0.3900(2) 0.0292(11) Uani 1.000000 .
H31 H 0.6052(3) 1.0099(4) 0.4375(2) 0.0350(13) Uiso 1.000000 R
C32 C 0.6743(3) 1.0442(4) 0.3601(3) 0.0335(11) Uani 1.000000 .
H32 H 0.7419(3) 1.0388(4) 0.3866(3) 0.0402(14) Uiso 1.000000 R
C33 C 0.6560(3) 1.0694(4) 0.2907(3) 0.0352(12) Uani 1.000000 .
H33 H 0.7117(3) 1.0813(4) 0.2697(3) 0.0422(14) Uiso 1.000000 R
C34 C 0.5583(3) 1.0775(4) 0.2519(3) 0.0282(11) Uani 1.000000 .
H34 H 0.5468(3) 1.0936(4) 0.2038(3) 0.0338(13) Uiso 1.000000 R
C35 C -0.0548(3) 0.6646(3) 0.2260(2) 0.0138(8) Uani 1.000000 .
C36 C 0.0064(3) 0.6454(3) 0.1727(2) 0.0145(9) Uani 1.000000 .
C37 C 0.0197(3) 0.5427(3) 0.1382(2) 0.0152(9) Uani 1.000000 .
H37 H 0.0608(3) 0.5290(3) 0.1023(2) 0.0182(11) Uiso 1.000000 R
C38 C -0.0254(3) 0.4609(3) 0.1553(2) 0.0165(9) Uani 1.000000 .
H38 H -0.0126(3) 0.3925(3) 0.1336(2) 0.0198(10) Uiso 1.000000 R
C39 C -0.0897(3) 0.4790(3) 0.2044(2) 0.0156(9) Uani 1.000000 .
C40 C -0.1038(3) 0.5801(3) 0.2395(2) 0.0163(9) Uani 1.000000 .
H40 H -0.1477(3) 0.5918(3) 0.2732(2) 0.0195(11) Uiso 1.000000 R
C41 C -0.0857(3) 0.3255(4) 0.2457(2) 0.0235(10) Uani 1.000000 .
H41 H -0.0154(3) 0.3229(4) 0.2494(2) 0.0282(12) Uiso 1.000000 R
C42 C -0.1532(3) 0.2608(3) 0.2625(2) 0.0215(9) Uani 1.000000 .
H42 H -0.1386(3) 0.2060(3) 0.2807(2) 0.0258(11) Uiso 1.000000 R
C43 C -0.2496(3) 0.2903(3) 0.2477(2) 0.0228(10) Uani 1.000000 .
H43 H -0.3119(3) 0.2581(3) 0.2534(2) 0.0273(12) Uiso 1.000000 R
C44 C -0.2363(3) 0.3736(3) 0.2238(2) 0.0218(10) Uani 1.000000 .
H44 H -0.2879(3) 0.4101(3) 0.2104(2) 0.0261(12) Uiso 1.000000 R
C45 C -0.1933(3) 0.8018(3) 0.2461(2) 0.0204(9) Uani 1.000000 .
C46 C -0.2215(3) 0.8360(4) 0.1815(2) 0.0304(11) Uani 1.000000 .
H46 H -0.1693(3) 0.8604(4) 0.1613(2) 0.0365(14) Uiso 1.000000 R
C47 C -0.3247(4) 0.8350(4) 0.1463(3) 0.0419(14) Uani 1.000000 .
H47 H -0.3435(4) 0.8568(4) 0.1012(3) 0.0503(16) Uiso 1.000000 R
C48 C -0.3997(4) 0.8026(4) 0.1768(3) 0.0504(15) Uani 1.000000 .
H48 H -0.4704(4) 0.8025(4) 0.1531(3) 0.0604(18) Uiso 1.000000 R
C49 C -0.3733(4) 0.7701(4) 0.2415(3) 0.0428(14) Uani 1.000000 .
H49 H -0.4256(4) 0.7493(4) 0.2629(3) 0.0513(16) Uiso 1.000000 R
C50 C -0.2715(3) 0.7674(4) 0.2755(3) 0.0301(11) Uani 1.000000 .
H50 H -0.2543(3) 0.7423(4) 0.3187(3) 0.0361(13) Uiso 1.000000 R
C51 C -0.0326(3) 0.8044(3) 0.3896(2) 0.0178(9) Uani 1.000000 .
C52 C -0.0744(3) 0.8686(4) 0.4445(2) 0.0261(10) Uani 1.000000 .
H52 H -0.1220(3) 0.9064(4) 0.4265(2) 0.0313(12) Uiso 1.000000 R
C53 C -0.0455(4) 0.8770(4) 0.5267(3) 0.0363(13) Uani 1.000000 .
H53 H -0.0751(4) 0.9198(4) 0.5643(3) 0.0435(15) Uiso 1.000000 R
C54 C 0.0239(4) 0.8252(4) 0.5541(3) 0.0352(12) Uani 1.000000 .
H54 H 0.0424(4) 0.8320(4) 0.6103(3) 0.0422(15) Uiso 1.000000 R
C55 C 0.0676(3) 0.7628(4) 0.5005(2) 0.0283(11) Uani 1.000000 .
H55 H 0.1164(3) 0.7268(4) 0.5195(2) 0.0339(13) Uiso 1.000000 R
C56 C -0.0165(3) 0.7376(3) 0.0511(2) 0.0146(9) Uani 1.000000 .
C57 C -0.1096(3) 0.6593(3) 0.0069(2) 0.0183(9) Uani 1.000000 .
H57 H -0.1314(3) 0.6108(3) 0.0297(2) 0.0219(11) Uiso 1.000000 R
C58 C -0.1712(3) 0.6511(4) -0.0702(2) 0.0232(10) Uani 1.000000 .
H58 H -0.2350(3) 0.5977(4) -0.0998(2) 0.0279(12) Uiso 1.000000 R
C59 C -0.1392(3) 0.7210(4) -0.1034(2) 0.0235(10) Uani 1.000000 .
H59 H -0.1803(3) 0.7144(4) -0.1567(2) 0.0282(12) Uiso 1.000000 R
C60 C -0.0474(3) 0.8008(3) -0.0597(2) 0.0212(10) Uani 1.000000 .
H60 H -0.0259(3) 0.8492(3) -0.0827(2) 0.0254(12) Uiso 1.000000 R
C61 C 0.0127(3) 0.8094(3) 0.0177(2) 0.0173(9) Uani 1.000000 .
H61 H 0.0747(3) 0.8650(3) 0.0483(2) 0.0208(11) Uiso 1.000000 R
C62 C 0.1812(3) 0.7083(3) 0.1303(2) 0.0142(8) Uani 1.000000 .
C63 C 0.1874(3) 0.6636(3) 0.0508(2) 0.0208(10) Uani 1.000000 .
H63 H 0.1353(3) 0.6647(3) 0.0050(2) 0.0249(12) Uiso 1.000000 R
C64 C 0.2689(3) 0.6171(4) 0.0373(2) 0.0240(10) Uani 1.000000 .
H64 H 0.2724(3) 0.5869(4) -0.0175(2) 0.0287(12) Uiso 1.000000 R
C65 C 0.3447(3) 0.6147(4) 0.1032(2) 0.0236(10) Uani 1.000000 .
H65 H 0.3995(3) 0.5814(4) 0.0941(2) 0.0284(12) Uiso 1.000000 R
C66 C 0.3401(3) 0.6615(4) 0.1830(2) 0.0240(10) Uani 1.000000 .
H66 H 0.3926(3) 0.6609(4) 0.2288(2) 0.0288(12) Uiso 1.000000 R
C67 C 0.2600(3) 0.7089(4) 0.1964(2) 0.0203(10) Uani 1.000000 .
H67 H 0.2588(3) 0.7424(4) 0.2516(2) 0.0244(12) Uiso 1.000000 R
C69 C 0.0395(3) 0.7531(4) 0.4181(2) 0.0239(10) Uani 1.000000 .
H69 H 0.0700(3) 0.7108(4) 0.3811(2) 0.0286(12) Uiso 1.000000 R

loop_
_atom_site_aniso_label
_atom_site_aniso_U_11
_atom_site_aniso_U_22
_atom_site_aniso_U_33
_atom_site_aniso_U_12
_atom_site_aniso_U_13
_atom_site_aniso_U_23
Cu1 0.0174(3) 0.0133(3) 0.0150(2) 0.0027(2) 0.00275(19) 0.0060(2)
Cu2 0.0172(3) 0.0126(3) 0.0146(2) 0.0036(2) 0.00291(19) 0.00504(19)
I1 0.01939(15) 0.01534(15) 0.01590(12) 0.00604(12) 0.00107(10) 0.00754(10)
I2 0.02004(15) 0.01700(16) 0.01862(13) 0.00094(12) -0.00203(10) 0.01055(11)
N1 0.0191(19) 0.018(2) 0.0206(16) 0.0056(16) 0.0063(14) 0.0125(15)
N2 0.0172(19) 0.015(2) 0.0177(16) 0.0025(15) 0.0046(14) 0.0068(14)
P1 0.0174(6) 0.0120(6) 0.0115(4) 0.0027(4) 0.0027(4) 0.0046(4)
P2 0.0177(6) 0.0109(6) 0.0133(5) 0.0047(4) 0.0030(4) 0.0045(4)
P3 0.0151(5) 0.0136(6) 0.0167(5) 0.0052(4) 0.0055(4) 0.0057(4)
P4 0.0139(5) 0.0143(6) 0.0135(5) 0.0046(4) 0.0032(4) 0.0054(4)
C1 0.009(2) 0.016(2) 0.0085(17) -0.0005(17) -0.0040(14) 0.0014(16)
C2 0.011(2) 0.013(2) 0.0171(18) 0.0020(17) -0.0005(15) 0.0051(17)
C3 0.016(2) 0.015(2) 0.0119(17) 0.0042(18) 0.0024(15) 0.0032(16)
C4 0.012(2) 0.017(2) 0.0174(18) 0.0018(17) 0.0014(15) 0.0106(17)
C5 0.016(2) 0.013(2) 0.0204(19) 0.0018(18) 0.0024(16) 0.0066(17)
C6 0.020(2) 0.015(2) 0.0107(17) 0.0042(18) 0.0040(16) 0.0007(16)
C7 0.031(3) 0.020(3) 0.022(2) 0.006(2) 0.0070(19) 0.0088(19)
C8 0.029(3) 0.029(3) 0.028(2) 0.011(2) 0.0170(19) 0.016(2)
C9 0.017(2) 0.028(3) 0.037(2) 0.011(2) 0.0125(19) 0.021(2)
C10 0.021(2) 0.018(3) 0.024(2) 0.007(2) 0.0046(17) 0.0125(18)
C11 0.022(2) 0.013(2) 0.0201(19) 0.0047(18) 0.0071(17) 0.0105(17)
C12 0.020(2) 0.026(3) 0.0176(19) 0.008(2) 0.0079(17) 0.0059(18)
C13 0.030(3) 0.025(3) 0.020(2) 0.007(2) 0.0100(19) 0.0042(19)
C14 0.029(3) 0.022(3) 0.034(2) 0.009(2) 0.018(2) 0.008(2)
C15 0.018(2) 0.032(3) 0.040(2) 0.010(2) 0.003(2) 0.005(2)
C16 0.024(3) 0.021(3) 0.027(2) 0.006(2) -0.0005(18) 0.0050(19)
C17 0.018(2) 0.016(2) 0.0098(17) 0.0061(18) 0.0030(15) 0.0027(16)
C18 0.024(2) 0.014(2) 0.0161(18) 0.0060(19) 0.0043(17) 0.0094(17)
C19 0.022(2) 0.018(3) 0.023(2) 0.0037(19) 0.0038(17) 0.0087(18)
C20 0.021(2) 0.022(3) 0.0170(19) 0.006(2) -0.0050(17) 0.0065(18)
C21 0.029(3) 0.018(2) 0.020(2) 0.004(2) 0.0009(18) 0.0113(18)
C22 0.023(2) 0.017(2) 0.0184(19) 0.0028(19) 0.0046(17) 0.0067(17)
C23 0.020(2) 0.017(2) 0.0135(18) 0.0018(18) 0.0052(16) 0.0063(17)
C24 0.031(3) 0.022(3) 0.025(2) 0.009(2) 0.0084(19) 0.0045(19)
C25 0.051(3) 0.030(3) 0.033(3) 0.011(3) 0.018(2) -0.003(2)
C26 0.047(3) 0.041(4) 0.017(2) -0.010(3) 0.010(2) -0.002(2)
C27 0.034(3) 0.041(3) 0.018(2) -0.003(2) 0.0027(19) 0.015(2)
C28 0.022(2) 0.021(3) 0.022(2) -0.002(2) 0.0041(17) 0.0075(18)
C29 0.016(2) 0.011(2) 0.0178(19) 0.0040(18) 0.0021(16) 0.0017(16)
C30 0.021(2) 0.022(3) 0.021(2) 0.009(2) 0.0031(17) 0.0083(18)
C31 0.031(3) 0.019(3) 0.027(2) 0.006(2) -0.0035(19) 0.0056(19)
C32 0.017(3) 0.018(3) 0.050(3) 0.003(2) -0.010(2) 0.011(2)
C33 0.022(3) 0.025(3) 0.067(3) 0.005(2) 0.016(2) 0.026(3)
C34 0.025(3) 0.025(3) 0.037(2) 0.006(2) 0.009(2) 0.016(2)
C35 0.010(2) 0.015(2) 0.0148(18) 0.0044(17) 0.0010(15) 0.0050(16)
C36 0.011(2) 0.016(2) 0.0132(18) 0.0039(17) -0.0010(15) 0.0056(16)
C37 0.016(2) 0.016(2) 0.0125(17) 0.0042(18) 0.0040(15) 0.0048(16)
C38 0.021(2) 0.010(2) 0.0156(18) 0.0055(18) 0.0031(16) 0.0038(16)
C39 0.019(2) 0.014(2) 0.0133(18) 0.0046(18) 0.0027(16) 0.0057(16)
C40 0.016(2) 0.020(2) 0.0165(18) 0.0072(18) 0.0054(16) 0.0094(17)
C41 0.021(2) 0.022(3) 0.024(2) 0.006(2) 0.0006(18) 0.0099(19)
C42 0.029(3) 0.015(2) 0.0198(19) 0.007(2) 0.0025(18) 0.0104(18)
C43 0.031(3) 0.016(2) 0.024(2) 0.004(2) 0.0164(19) 0.0065(18)
C44 0.022(2) 0.020(3) 0.028(2) 0.008(2) 0.0131(18) 0.0086(19)
C45 0.018(2) 0.014(2) 0.024(2) 0.0063(19) 0.0049(17) 0.0026(18)
C46 0.025(3) 0.031(3) 0.025(2) 0.010(2) -0.0015(19) 0.005(2)
C47 0.038(3) 0.032(3) 0.034(3) 0.015(3) -0.010(2) 0.002(2)
C48 0.021(3) 0.028(3) 0.071(4) 0.008(2) -0.007(3) -0.002(3)
C49 0.020(3) 0.018(3) 0.078(4) 0.005(2) 0.013(3) 0.007(3)
C50 0.022(3) 0.015(3) 0.048(3) 0.005(2) 0.011(2) 0.007(2)
C51 0.022(2) 0.015(2) 0.0205(19) 0.0040(19) 0.0130(17) 0.0067(17)
C52 0.033(3) 0.022(3) 0.029(2) 0.009(2) 0.016(2) 0.012(2)
C53 0.049(3) 0.043(3) 0.025(2) 0.018(3) 0.025(2) 0.012(2)
C54 0.042(3) 0.041(3) 0.023(2) 0.005(3) 0.010(2) 0.016(2)
C55 0.028(3) 0.031(3) 0.027(2) 0.005(2) 0.0049(19) 0.017(2)
C56 0.013(2) 0.016(2) 0.0160(18) 0.0099(18) 0.0036(15) 0.0055(17)
C57 0.015(2) 0.018(2) 0.023(2) 0.0062(19) 0.0040(17) 0.0099(18)
C58 0.016(2) 0.024(3) 0.022(2) 0.003(2) -0.0002(17) 0.0046(19)
C59 0.023(2) 0.029(3) 0.0173(19) 0.015(2) 0.0020(17) 0.0081(19)
C60 0.029(3) 0.020(3) 0.0200(19) 0.012(2) 0.0095(18) 0.0103(18)
C61 0.014(2) 0.015(2) 0.0198(19) 0.0020(18) 0.0029(16) 0.0053(17)
C62 0.013(2) 0.008(2) 0.0206(19) 0.0006(17) 0.0040(16) 0.0064(16)
C63 0.020(2) 0.025(3) 0.0159(19) 0.006(2) 0.0030(17) 0.0088(18)
C64 0.025(2) 0.028(3) 0.022(2) 0.012(2) 0.0112(18) 0.0079(19)
C65 0.012(2) 0.028(3) 0.037(2) 0.0080(19) 0.0122(18) 0.016(2)
C66 0.015(2) 0.036(3) 0.025(2) 0.008(2) 0.0045(17) 0.018(2)
C67 0.018(2) 0.028(3) 0.0175(19) 0.009(2) 0.0044(17) 0.0120(18)
C69 0.021(2) 0.027(3) 0.025(2) 0.006(2) 0.0090(18) 0.0096(19)

loop_
_atom_type_symbol
_atom_type_scat_dispersion_real
_atom_type_scat_dispersion_imag
_atom_type_scat_Cromer_Mann_a1
_atom_type_scat_Cromer_Mann_a2
_atom_type_scat_Cromer_Mann_a3
_atom_type_scat_Cromer_Mann_a4
_atom_type_scat_Cromer_Mann_b1
_atom_type_scat_Cromer_Mann_b2
_atom_type_scat_Cromer_Mann_b3
_atom_type_scat_Cromer_Mann_b4
_atom_type_scat_Cromer_Mann_c
_atom_type_scat_source
_atom_type_scat_dispersion_source
C 0.00347 0.00161 2.31000 1.02000 1.58860 0.86500 20.84390 10.20750 0.56870 51.65120 0.215599998832 'International Tables Volume C Table 6.1.1.4 (pp. 500-502)' 'Henke, Gullikson and Davis, At. Data and Nucl. Data Tables, 1993, 54, 2'
I -0.41187 1.83264 20.14720 18.99490 7.51380 2.27350 4.34700 0.38140 27.76600 66.87760 4.07119989395 'International Tables Volume C Table 6.1.1.4 (pp. 500-502)' 'Henke, Gullikson and Davis, At. Data and Nucl. Data Tables, 1993, 54, 2'
H 0.00000 0.00000 0.49300 0.32291 0.14019 0.04081 10.51090 26.12570 3.14236 57.79970 0.0030380000826 'International Tables Volume C Table 6.1.1.4 (pp. 500-502)' 'Henke, Gullikson and Davis, At. Data and Nucl. Data Tables, 1993, 54, 2'
N 0.00653 0.00323 12.21260 3.13220 2.01250 1.16630 0.00570 9.89330 28.99750 0.58260 -11.5290002823 'International Tables Volume C Table 6.1.1.4 (pp. 500-502)' 'Henke, Gullikson and Davis, At. Data and Nucl. Data Tables, 1993, 54, 2'
P 0.10434 0.09671 6.43450 4.17910 1.78000 1.49080 1.90670 27.15700 0.52600 68.16450 1.11489999294 'International Tables Volume C Table 6.1.1.4 (pp. 500-502)' 'Henke, Gullikson and Davis, At. Data and Nucl. Data Tables, 1993, 54, 2'
Cu 0.34125 1.28947 13.33800 7.16760 5.61580 1.67350 3.58280 0.24700 11.39660 64.81260 1.19099998474 'International Tables Volume C Table 6.1.1.4 (pp. 500-502)' 'Henke, Gullikson and Davis, At. Data and Nucl. Data Tables, 1993, 54, 2'

loop_
_geom_angle_atom_site_label_1
_geom_angle_atom_site_label_2
_geom_angle_atom_site_label_3
_geom_angle
I1 Cu1 Cu2 57.284(15)
I2 Cu1 Cu2 58.379(15)
I2 Cu1 I1 111.325(19)
P1 Cu1 Cu2 151.49(3)
P1 Cu1 I1 110.10(3)
P1 Cu1 I2 114.57(3)
P2 Cu1 Cu2 120.47(3)
P2 Cu1 I1 110.07(3)
P2 Cu1 I2 121.09(3)
P2 Cu1 P1 87.38(4)
I1 Cu2 Cu1 59.029(15)
I2 Cu2 Cu1 57.569(15)
I2 Cu2 I1 112.186(19)
P3 Cu2 Cu1 150.33(3)
P3 Cu2 I1 121.44(3)
P3 Cu2 I2 102.89(3)
P4 Cu2 Cu1 116.58(3)
P4 Cu2 I1 115.47(3)
P4 Cu2 I2 112.04(3)
P4 Cu2 P3 90.67(4)
Cu2 I1 Cu1 63.687(16)
Cu2 I2 Cu1 64.052(16)
C7 N1 C4 124.8(3)
C10 N1 C4 126.4(3)
C10 N1 C7 108.7(3)
C41 N2 C39 125.7(3)
C44 N2 C39 125.7(4)
C44 N2 C41 108.5(4)
C1 P1 Cu1 101.65(12)
C11 P1 Cu1 128.28(13)
C11 P1 C1 103.84(18)
C17 P1 Cu1 114.37(14)
C17 P1 C1 101.45(16)
C17 P1 C11 103.58(17)
C2 P2 Cu1 101.66(12)
C23 P2 Cu1 124.93(13)
C23 P2 C2 102.78(17)
C29 P2 Cu1 116.44(12)
C29 P2 C2 102.72(18)
C29 P2 C23 105.04(17)
C35 P3 Cu2 103.00(12)
C45 P3 Cu2 121.73(15)
C45 P3 C35 102.80(18)
C51 P3 Cu2 118.09(13)
C51 P3 C35 101.21(18)
C51 P3 C45 106.62(17)
C36 P4 Cu2 102.74(11)
C56 P4 Cu2 115.42(13)
C56 P4 C36 103.69(18)
C62 P4 Cu2 127.62(12)
C62 P4 C36 100.09(18)
C62 P4 C56 103.73(16)
C2 C1 P1 116.9(3)
C6 C1 P1 123.1(3)
C6 C1 C2 119.9(3)
C1 C2 P2 119.0(3)
C3 C2 P2 122.9(3)
C3 C2 C1 118.1(4)
H3 C3 C2 119.5(2)
C4 C3 C2 121.1(3)
C4 C3 H3 119.5(2)
C3 C4 N1 120.2(3)
C5 C4 N1 118.9(4)
C5 C4 C3 120.9(3)
H5 C5 C4 121.0(2)
C6 C5 C4 118.0(4)
C6 C5 H5 121.0(2)
C5 C6 C1 122.0(3)
H6 C6 C1 119.0(2)
H6 C6 C5 119.0(2)
H7 C7 N1 126.3(2)
C8 C7 N1 107.4(4)
C8 C7 H7 126.3(2)
H8 C8 C7 125.9(2)
C9 C8 C7 108.2(3)
C9 C8 H8 125.9(2)
H9 C9 C8 126.3(2)
C10 C9 C8 107.5(4)
C10 C9 H9 126.3(3)
C9 C10 N1 108.2(3)
H10 C10 N1 125.88(19)
H10 C10 C9 125.9(3)
C12 C11 P1 122.2(3)
C16 C11 P1 118.5(3)
C16 C11 C12 119.3(4)
H12 C12 C11 120.1(2)
C13 C12 C11 119.8(4)
C13 C12 H12 120.1(2)
H13 C13 C12 119.6(2)
C14 C13 C12 120.7(4)
C14 C13 H13 119.6(2)
H14 C14 C13 120.3(2)
C15 C14 C13 119.4(4)
C15 C14 H14 120.3(3)
H15 C15 C14 119.8(3)
C16 C15 C14 120.4(4)
C16 C15 H15 119.8(3)
C15 C16 C11 120.4(4)
H16 C16 C11 119.8(2)
H16 C16 C15 119.8(3)
C18 C17 P1 122.8(3)
C22 C17 P1 118.0(3)
C22 C17 C18 119.2(3)
H18 C18 C17 119.9(2)
C19 C18 C17 120.3(4)
C19 C18 H18 119.9(2)
H19 C19 C18 119.9(2)
C20 C19 C18 120.3(4)
C20 C19 H19 119.9(2)
H20 C20 C19 120.1(2)
C21 C20 C19 119.7(4)
C21 C20 H20 120.1(2)
H21 C21 C20 120.0(2)
C22 C21 C20 120.0(4)
C22 C21 H21 120.0(2)
C21 C22 C17 120.6(4)
H22 C22 C17 119.7(2)
H22 C22 C21 119.7(2)
C24 C23 P2 121.6(3)
C28 C23 P2 118.5(3)
C28 C23 C24 119.6(3)
H24 C24 C23 120.1(2)
C25 C24 C23 119.9(4)
C25 C24 H24 120.1(3)
H25 C25 C24 119.8(3)
C26 C25 C24 120.4(5)
C26 C25 H25 119.8(3)
H26 C26 C25 119.9(3)
C27 C26 C25 120.2(4)
C27 C26 H26 119.9(3)
H27 C27 C26 120.0(3)
C28 C27 C26 120.0(5)
C28 C27 H27 120.0(3)
C27 C28 C23 119.9(4)
H28 C28 C23 120.0(2)
H28 C28 C27 120.0(3)
C30 C29 P2 118.7(3)
C34 C29 P2 123.6(3)
C34 C29 C30 117.7(4)
H30 C30 C29 119.2(2)
C31 C30 C29 121.7(4)
C31 C30 H30 119.2(3)
H31 C31 C30 119.8(2)
C32 C31 C30 120.4(4)
C32 C31 H31 119.8(3)
H32 C32 C31 120.4(3)
C33 C32 C31 119.1(4)
C33 C32 H32 120.4(3)
H33 C33 C32 119.5(3)
C34 C33 C32 120.9(4)
C34 C33 H33 119.5(3)
C33 C34 C29 120.2(4)
H34 C34 C29 119.9(2)
H34 C34 C33 119.9(3)
C36 C35 P3 119.3(3)
C40 C35 P3 121.4(3)
C40 C35 C36 119.0(4)
C35 C36 P4 119.6(3)
C37 C36 P4 121.7(3)
C37 C36 C35 118.7(4)
H37 C37 C36 119.3(2)
C38 C37 C36 121.5(3)
C38 C37 H37 119.3(2)
H38 C38 C37 120.2(2)
C39 C38 C37 119.5(4)
C39 C38 H38 120.2(2)
C38 C39 N2 119.7(4)
C40 C39 N2 120.2(3)
C40 C39 C38 120.0(4)
C39 C40 C35 121.2(3)
H40 C40 C35 119.4(2)
H40 C40 C39 119.4(2)
H41 C41 N2 125.7(2)
C42 C41 N2 108.7(4)
C42 C41 H41 125.7(3)
H42 C42 C41 126.4(3)
C43 C42 C41 107.2(4)
C43 C42 H42 126.4(2)
H43 C43 C42 126.3(2)
C44 C43 C42 107.4(4)
C44 C43 H43 126.3(2)
C43 C44 N2 108.2(4)
H44 C44 N2 125.9(2)
H44 C44 C43 125.9(2)
C46 C45 P3 116.8(3)
C50 C45 P3 124.6(3)
C50 C45 C46 118.6(4)
H46 C46 C45 119.6(2)
C47 C46 C45 120.8(4)
C47 C46 H46 119.6(3)
H47 C47 C46 120.2(3)
C48 C47 C46 119.7(5)
C48 C47 H47 120.2(3)
H48 C48 C47 119.8(3)
C49 C48 C47 120.5(5)
C49 C48 H48 119.8(3)
H49 C49 C48 119.7(3)
C50 C49 C48 120.5(5)
C50 C49 H49 119.7(3)
C49 C50 C45 119.9(5)
H50 C50 C45 120.1(3)
H50 C50 C49 120.1(3)
C52 C51 P3 120.7(3)
C69 C51 P3 119.3(3)
C69 C51 C52 119.4(3)
H52 C52 C51 120.5(2)
C53 C52 C51 119.1(4)
C53 C52 H52 120.5(3)
H53 C53 C52 119.3(3)
C54 C53 C52 121.3(4)
C54 C53 H53 119.3(2)
H54 C54 C53 119.9(2)
C55 C54 C53 120.1(4)
C55 C54 H54 119.9(3)
H55 C55 C54 120.3(3)
C69 C55 C54 119.4(4)
C69 C55 H55 120.3(3)
C57 C56 P4 124.0(3)
C61 C56 P4 117.2(3)
C61 C56 C57 118.8(3)
H57 C57 C56 119.6(2)
C58 C57 C56 120.7(4)
C58 C57 H57 119.6(3)
H58 C58 C57 120.2(3)
C59 C58 C57 119.6(4)
C59 C58 H58 120.2(2)
H59 C59 C58 119.7(2)
C60 C59 C58 120.6(4)
C60 C59 H59 119.7(2)
H60 C60 C59 120.3(2)
C61 C60 C59 119.4(4)
C61 C60 H60 120.3(3)
C60 C61 C56 120.8(4)
H61 C61 C56 119.6(2)
H61 C61 C60 119.6(3)
C63 C62 P4 123.9(3)
C67 C62 P4 117.3(3)
C67 C62 C63 118.6(3)
H63 C63 C62 119.6(2)
C64 C63 C62 120.8(4)
C64 C63 H63 119.6(2)
H64 C64 C63 120.0(2)
C65 C64 C63 120.0(3)
C65 C64 H64 120.0(2)
H65 C65 C64 120.3(2)
C66 C65 C64 119.3(4)
C66 C65 H65 120.3(2)
H66 C66 C65 119.7(2)
C67 C66 C65 120.5(4)
C67 C66 H66 119.7(2)
C66 C67 C62 120.6(3)
H67 C67 C62 119.7(2)
H67 C67 C66 119.7(2)
C55 C69 C51 120.6(4)
H69 C69 C51 119.7(2)
H69 C69 C55 119.7(3)

loop_
_geom_bond_atom_site_label_1
_geom_bond_atom_site_label_2
_geom_bond_distance
Cu1 Cu2 2.7745(7)
Cu1 I1 2.6540(5)
Cu1 I2 2.6044(6)
Cu1 P1 2.2793(11)
Cu1 P2 2.2772(10)
Cu2 I1 2.6042(6)
Cu2 I2 2.6275(5)
Cu2 P3 2.2716(11)
Cu2 P4 2.2564(10)
N1 C4 1.428(5)
N1 C7 1.386(5)
N1 C10 1.375(5)
N2 C39 1.415(5)
N2 C41 1.373(5)
N2 C44 1.370(5)
P1 C1 1.834(4)
P1 C11 1.830(4)
P1 C17 1.832(4)
P2 C2 1.837(4)
P2 C23 1.834(3)
P2 C29 1.814(4)
P3 C35 1.837(4)
P3 C45 1.816(4)
P3 C51 1.832(4)
P4 C36 1.828(4)
P4 C56 1.821(4)
P4 C62 1.823(4)
C1 C2 1.421(5)
C1 C6 1.368(6)
C2 C3 1.395(5)
C3 H3 0.9500
C3 C4 1.376(6)
C4 C5 1.398(5)
C5 H5 0.9500
C5 C6 1.393(5)
C6 H6 0.9500
C7 H7 0.9500
C7 C8 1.365(6)
C8 H8 0.9500
C8 C9 1.407(6)
C9 H9 0.9500
C9 C10 1.364(5)
C10 H10 0.9500
C11 C12 1.390(5)
C11 C16 1.381(5)
C12 H12 0.9500
C12 C13 1.388(5)
C13 H13 0.9500
C13 C14 1.376(6)
C14 H14 0.9500
C14 C15 1.380(6)
C15 H15 0.9500
C15 C16 1.382(6)
C16 H16 0.9500
C17 C18 1.387(5)
C17 C22 1.390(5)
C18 H18 0.9500
C18 C19 1.386(5)
C19 H19 0.9500
C19 C20 1.379(6)
C20 H20 0.9500
C20 C21 1.390(6)
C21 H21 0.9500
C21 C22 1.377(5)
C22 H22 0.9500
C23 C24 1.379(6)
C23 C28 1.387(6)
C24 H24 0.9500
C24 C25 1.389(6)
C25 H25 0.9500
C25 C26 1.369(7)
C26 H26 0.9500
C26 C27 1.372(7)
C27 H27 0.9500
C27 C28 1.389(5)
C28 H28 0.9500
C29 C30 1.389(5)
C29 C34 1.399(5)
C30 H30 0.9500
C30 C31 1.372(6)
C31 H31 0.9500
C31 C32 1.369(6)
C32 H32 0.9500
C32 C33 1.387(6)
C33 H33 0.9500
C33 C34 1.378(6)
C34 H34 0.9500
C35 C36 1.412(5)
C35 C40 1.389(5)
C36 C37 1.400(5)
C37 H37 0.9500
C37 C38 1.377(5)
C38 H38 0.9500
C38 C39 1.387(5)
C39 C40 1.386(5)
C40 H40 0.9500
C41 H41 0.9500
C41 C42 1.356(6)
C42 H42 0.9500
C42 C43 1.416(6)
C43 H43 0.9500
C43 C44 1.366(6)
C44 H44 0.9500
C45 C46 1.391(6)
C45 C50 1.402(6)
C46 H46 0.9500
C46 C47 1.385(6)
C47 H47 0.9500
C47 C48 1.371(7)
C48 H48 0.9500
C48 C49 1.375(7)
C49 H49 0.9500
C49 C50 1.378(6)
C50 H50 0.9500
C51 C52 1.385(5)
C51 C69 1.386(6)
C52 H52 0.9500
C52 C53 1.396(6)
C53 H53 0.9500
C53 C54 1.358(7)
C54 H54 0.9500
C54 C55 1.378(6)
C55 H55 0.9500
C55 C69 1.393(5)
C56 C57 1.390(5)
C56 C61 1.391(5)
C57 H57 0.9500
C57 C58 1.390(5)
C58 H58 0.9500
C58 C59 1.378(6)
C59 H59 0.9500
C59 C60 1.388(6)
C60 H60 0.9500
C60 C61 1.386(5)
C61 H61 0.9500
C62 C63 1.386(5)
C62 C67 1.386(5)
C63 H63 0.9500
C63 C64 1.392(5)
C64 H64 0.9500
C64 C65 1.378(6)
C65 H65 0.9500
C65 C66 1.385(5)
C66 H66 0.9500
C66 C67 1.380(5)
C67 H67 0.9500
C69 H69 0.9500
